data_2238493
loop_
_publ_author_name
'Gul, Rukhsana'
'Khan, Azim'
'Badshah, Amin'
'Tahir, M. Nawaz'

_publ_section_title
;
 2-(3-Chlorobenzoyl)-3-(3,4-dichlorophenyl)-1-(4-ferrocenylphenyl)guanidine
;
_journal_coeditor_code HB7118
_journal_issue 9
_journal_name_full 'Acta Crystallographica Section E'
_journal_page_first m486
_journal_paper_doi 10.1107/S1600536813021892
_journal_volume 69
_journal_year 2013
_chemical_formula_iupac '[Fe (C5 H5) (C25 H17 Cl3 N3 O)]'
_chemical_formula_moiety 'C30 H22 Cl3 Fe N3 O'
_chemical_formula_sum 'C30 H22 Cl3 Fe N3 O'
_chemical_formula_weight 602.71
_chemical_name_systematic
;
2-(3-Chlorobenzoyl)-3-(3,4-dichlorophenyl)-1-(4-ferrocenylphenyl)guanidine
;
_space_group_IT_number 14
_symmetry_cell_setting monoclinic
_symmetry_space_group_name_Hall '-P 2ybc'
_symmetry_space_group_name_H-M 'P 1 21/c 1'
_atom_sites_solution_hydrogens geom
_atom_sites_solution_primary direct
_atom_sites_solution_secondary difmap
_audit_creation_method SHELXL-97
_cell_angle_alpha 90
_cell_angle_beta 95.359(9)
_cell_angle_gamma 90
_cell_formula_units_Z 4
_cell_length_a 17.674(3)
_cell_length_b 6.1352(12)
_cell_length_c 23.961(5)
_cell_measurement_reflns_used 2612
_cell_measurement_temperature 296(2)
_cell_measurement_theta_max 25.50
_cell_measurement_theta_min 1.71
_cell_volume 2586.8(9)
_computing_cell_refinement 'SAINT (Bruker, 2009)'
_computing_data_collection 'APEX2 (Bruker, 2009)'
_computing_data_reduction 'SAINT (Bruker, 2009)'
_computing_molecular_graphics 'ORTEP-3 for Windows (Farrugia, 2012) and PLATON (Spek, 2009)'
_computing_publication_material 'WinGX (Farrugia, 2012) and PLATON (Spek, 2009)'
_computing_structure_refinement 'SHELXL97 (Sheldrick, 2008)'
_computing_structure_solution 'SHELXS97 (Sheldrick, 2008)'
_diffrn_ambient_temperature 296(2)
_diffrn_detector_area_resol_mean 8.00
_diffrn_measured_fraction_theta_full 0.999
_diffrn_measured_fraction_theta_max 0.999
_diffrn_measurement_device_type 'Bruker Kappa APEXII CCD'
_diffrn_measurement_method \w
_diffrn_radiation_monochromator graphite
_diffrn_radiation_source 'fine-focus sealed tube'
_diffrn_radiation_type MoK\a
_diffrn_radiation_wavelength 0.71073
_diffrn_reflns_av_R_equivalents 0.0876
_diffrn_reflns_av_sigmaI/netI 0.1020
_diffrn_reflns_limit_h_max 21
_diffrn_reflns_limit_h_min -21
_diffrn_reflns_limit_k_max 4
_diffrn_reflns_limit_k_min -7
_diffrn_reflns_limit_l_max 29
_diffrn_reflns_limit_l_min -29
_diffrn_reflns_number 20020
_diffrn_reflns_theta_full 25.50
_diffrn_reflns_theta_max 25.50
_diffrn_reflns_theta_min 1.71
_diffrn_standards_number 0
_exptl_absorpt_coefficient_mu 0.924
_exptl_absorpt_correction_T_max 0.882
_exptl_absorpt_correction_T_min 0.757
_exptl_absorpt_correction_type multi-scan
_exptl_absorpt_process_details '(SADABS; Bruker, 2009)'
_exptl_crystal_colour orange
_exptl_crystal_density_diffrn 1.548
_exptl_crystal_density_method 'not measured'
_exptl_crystal_description needle
_exptl_crystal_F_000 1232
_exptl_crystal_size_max 0.32
_exptl_crystal_size_mid 0.15
_exptl_crystal_size_min 0.14
_refine_diff_density_max 0.445
_refine_diff_density_min -0.360
_refine_ls_goodness_of_fit_ref 1.009
_refine_ls_hydrogen_treatment constr
_refine_ls_matrix_type full
_refine_ls_number_parameters 319
_refine_ls_number_reflns 4828
_refine_ls_number_restraints 0
_refine_ls_restrained_S_all 1.009
_refine_ls_R_factor_all 0.1305
_refine_ls_R_factor_gt 0.0599
_refine_ls_shift/su_max 0.000
_refine_ls_shift/su_mean 0.000
_refine_ls_structure_factor_coef Fsqd
_refine_ls_weighting_details 'calc w=1/[\s^2^(Fo^2^)+(0.0365P)^2^+0.9025P] where P=(Fo^2^+2Fc^2^)/3'
_refine_ls_weighting_scheme calc
_refine_ls_wR_factor_gt 0.1002
_refine_ls_wR_factor_ref 0.1222
_reflns_number_gt 2612
_reflns_number_total 4828
_reflns_threshold_expression I>2\s(I)
_cod_data_source_file hb7118.cif
_cod_data_source_block I
_cod_original_sg_symbol_H-M 'P 21/c'
_cod_database_code 2238493
_cod_database_fobs_code 2238493

loop_
_symmetry_equiv_pos_site_id
_symmetry_equiv_pos_as_xyz
1 x,y,z
2 -x,1/2+y,1/2-z
3 -x,-y,-z
4 x,1/2-y,1/2+z

loop_
_atom_site_aniso_label
_atom_site_aniso_U_11
_atom_site_aniso_U_22
_atom_site_aniso_U_33
_atom_site_aniso_U_12
_atom_site_aniso_U_13
_atom_site_aniso_U_23
Fe1 0.0381(4) 0.0473(4) 0.0371(4) -0.0059(3) 0.0048(3) -0.0050(3)
Cl1 0.0681(10) 0.0776(11) 0.1053(14) -0.0083(8) 0.0463(9) -0.0134(9)
Cl2 0.0849(11) 0.0645(11) 0.0927(13) 0.0146(8) 0.0305(9) -0.0219(8)
Cl3 0.0615(10) 0.0872(13) 0.176(2) -0.0093(8) 0.0578(11) -0.0286(12)
O1 0.044(2) 0.045(2) 0.062(2) -0.0092(16) 0.0161(18) -0.0213(17)
N1 0.038(2) 0.035(2) 0.059(3) -0.0106(17) 0.010(2) -0.0213(19)
N2 0.037(2) 0.048(3) 0.055(3) -0.0123(19) 0.012(2) -0.018(2)
N3 0.035(2) 0.035(2) 0.042(2) -0.0088(18) 0.0083(17) -0.0039(19)
C1A 0.057(2) 0.061(3) 0.0504(18) -0.0074(19) 0.0073(19) -0.0061(18)
C2A 0.057(2) 0.061(3) 0.0504(18) -0.0074(19) 0.0073(19) -0.0061(18)
C3A 0.057(2) 0.061(3) 0.0504(18) -0.0074(19) 0.0073(19) -0.0061(18)
C4A 0.057(2) 0.061(3) 0.0504(18) -0.0074(19) 0.0073(19) -0.0061(18)
C5A 0.057(2) 0.061(3) 0.0504(18) -0.0074(19) 0.0073(19) -0.0061(18)
C6 0.041(3) 0.048(3) 0.059(4) -0.003(3) 0.007(3) -0.019(3)
C7 0.039(3) 0.083(5) 0.057(4) -0.002(3) 0.009(3) -0.023(3)
C8 0.046(3) 0.076(4) 0.047(3) -0.017(3) 0.009(3) 0.004(3)
C9 0.044(3) 0.054(4) 0.046(3) -0.006(2) 0.005(2) 0.007(2)
C10 0.038(3) 0.043(3) 0.040(3) -0.002(2) 0.005(2) -0.005(2)
C11 0.036(3) 0.034(3) 0.038(3) -0.003(2) 0.007(2) -0.006(2)
C12 0.046(3) 0.034(3) 0.049(3) -0.004(2) 0.008(2) 0.004(2)
C13 0.035(3) 0.045(3) 0.050(3) 0.001(2) 0.008(2) 0.004(2)
C14 0.037(3) 0.038(3) 0.042(3) -0.012(2) 0.008(2) -0.010(2)
C15 0.047(3) 0.030(3) 0.070(4) -0.003(2) 0.016(3) 0.007(2)
C16 0.041(3) 0.042(3) 0.065(4) -0.001(2) 0.002(2) 0.002(3)
C17 0.044(3) 0.035(3) 0.041(3) -0.004(2) 0.010(2) -0.003(2)
C18 0.040(3) 0.041(3) 0.041(3) 0.004(2) 0.006(2) -0.003(2)
C19 0.054(3) 0.039(3) 0.046(3) -0.010(2) 0.018(3) -0.006(2)
C20 0.047(3) 0.059(4) 0.041(3) 0.002(3) 0.015(2) 0.002(3)
C21 0.059(3) 0.033(3) 0.047(3) 0.009(2) 0.009(3) -0.006(2)
C22 0.063(4) 0.038(3) 0.045(3) -0.006(3) 0.006(3) 0.000(2)
C23 0.046(3) 0.037(3) 0.048(3) -0.005(2) 0.008(2) 0.000(2)
C24 0.047(3) 0.029(3) 0.035(3) -0.007(2) 0.000(2) 0.000(2)
C25 0.036(3) 0.036(3) 0.038(3) -0.008(2) 0.002(2) 0.006(2)
C26 0.042(3) 0.034(3) 0.064(4) -0.006(2) 0.013(3) -0.005(2)
C27 0.045(3) 0.056(4) 0.069(4) -0.002(3) 0.015(3) -0.004(3)
C28 0.047(3) 0.063(4) 0.068(4) -0.015(3) 0.014(3) 0.001(3)
C29 0.059(3) 0.050(4) 0.067(4) -0.025(3) 0.013(3) -0.006(3)
C30 0.053(3) 0.047(3) 0.044(3) -0.013(3) 0.008(2) -0.007(3)
C1B 0.057(2) 0.061(3) 0.0504(18) -0.0074(19) 0.0073(19) -0.0061(18)
C2B 0.057(2) 0.061(3) 0.0504(18) -0.0074(19) 0.0073(19) -0.0061(18)
C3B 0.057(2) 0.061(3) 0.0504(18) -0.0074(19) 0.0073(19) -0.0061(18)
C4B 0.057(2) 0.061(3) 0.0504(18) -0.0074(19) 0.0073(19) -0.0061(18)
C5B 0.057(2) 0.061(3) 0.0504(18) -0.0074(19) 0.0073(19) -0.0061(18)

loop_
_atom_site_type_symbol
_atom_site_label
_atom_site_fract_x
_atom_site_fract_y
_atom_site_fract_z
_atom_site_U_iso_or_equiv
_atom_site_thermal_displace_type
_atom_site_occupancy
_atom_site_disorder_group
Fe Fe1 0.41250(3) 0.69812(11) 0.12271(3) 0.0408(2) Uani 1.000 -16
Cl Cl1 -0.23803(8) 0.6602(2) 0.23753(7) 0.0813(7) Uani 1.000 -16
Cl Cl2 -0.16675(8) 1.1155(2) 0.27386(7) 0.0793(7) Uani 1.000 -16
Cl Cl3 -0.37626(8) 0.2461(3) 0.13798(9) 0.1053(9) Uani 1.000 -16
O O1 -0.07255(16) -0.0117(5) 0.03837(14) 0.0496(12) Uani 1.000 -16
N N1 0.03247(19) 0.2745(5) 0.07005(15) 0.0437(14) Uani 1.000 -16
N N2 -0.0035(2) 0.5331(6) 0.13072(16) 0.0462(16) Uani 1.000 -16
N N3 -0.09308(18) 0.2824(6) 0.09663(15) 0.0370(12) Uani 1.000 -16
C C1A 0.4535(7) 0.9342(15) 0.1766(3) 0.0560(13) Uani 0.577(8) -16
C C2A 0.4968(5) 0.739(2) 0.1859(3) 0.0560(13) Uani 0.577(8) -16
C C3A 0.4464(7) 0.5698(15) 0.1994(3) 0.0560(13) Uani 0.577(8) -16
C C4A 0.3719(5) 0.6600(18) 0.1985(3) 0.0560(13) Uani 0.577(8) -16
C C5A 0.3763(6) 0.8852(18) 0.1844(3) 0.0560(13) Uani 0.577(8) -16
C C6 0.4013(3) 0.4461(8) 0.0682(2) 0.0492(19) Uani 1.000 -16
C C7 0.4639(3) 0.5772(10) 0.0581(2) 0.059(2) Uani 1.000 -16
C C8 0.4372(3) 0.7848(9) 0.0450(2) 0.0560(19) Uani 1.000 -16
C C9 0.3585(3) 0.7876(8) 0.04738(19) 0.0480(19) Uani 1.000 -16
C C10 0.3351(2) 0.5776(7) 0.06239(19) 0.0403(17) Uani 1.000 -16
C C11 0.2564(2) 0.5044(7) 0.06789(18) 0.0358(17) Uani 1.000 -16
C C12 0.1957(3) 0.6316(7) 0.04830(19) 0.0428(17) Uani 1.000 -16
C C13 0.1216(2) 0.5604(7) 0.04920(19) 0.0431(17) Uani 1.000 -16
C C14 0.1082(2) 0.3580(7) 0.07057(19) 0.0387(17) Uani 1.000 -16
C C15 0.1675(3) 0.2293(7) 0.0918(2) 0.0483(19) Uani 1.000 -16
C C16 0.2414(3) 0.3030(8) 0.0902(2) 0.0495(19) Uani 1.000 -16
C C17 -0.0234(3) 0.3598(7) 0.09743(19) 0.0396(17) Uani 1.000 -16
C C18 -0.0475(2) 0.6642(7) 0.16347(19) 0.0405(17) Uani 1.000 -16
C C19 -0.1152(3) 0.6010(7) 0.18288(19) 0.0455(17) Uani 1.000 -16
C C20 -0.1515(3) 0.7403(8) 0.2162(2) 0.0483(19) Uani 1.000 -16
C C21 -0.1209(3) 0.9408(8) 0.2318(2) 0.0461(17) Uani 1.000 -16
C C22 -0.0541(3) 1.0020(8) 0.2122(2) 0.0486(19) Uani 1.000 -16
C C23 -0.0169(3) 0.8671(7) 0.17853(19) 0.0434(17) Uani 1.000 -16
C C24 -0.1123(3) 0.0956(7) 0.06794(19) 0.0372(17) Uani 1.000 -16
C C25 -0.1913(2) 0.0199(7) 0.07554(18) 0.0368(17) Uani 1.000 -16
C C26 -0.2414(3) 0.1522(7) 0.1006(2) 0.0462(19) Uani 1.000 -16
C C27 -0.3140(3) 0.0785(9) 0.1071(2) 0.056(2) Uani 1.000 -16
C C28 -0.3366(3) -0.1253(9) 0.0883(2) 0.059(2) Uani 1.000 -16
C C29 -0.2870(3) -0.2568(8) 0.0639(2) 0.058(2) Uani 1.000 -16
C C30 -0.2147(3) -0.1847(8) 0.05693(19) 0.0478(17) Uani 1.000 -16
C C1B 0.4078(9) 0.9420(19) 0.1807(5) 0.0560(13) Uani 0.423(8) -16
C C2B 0.4799(7) 0.855(3) 0.1830(5) 0.0560(13) Uani 0.423(8) -16
C C3B 0.4749(8) 0.636(2) 0.1957(5) 0.0560(13) Uani 0.423(8) -16
C C4B 0.3998(9) 0.589(2) 0.2011(5) 0.0560(13) Uani 0.423(8) -16
C C5B 0.3583(7) 0.778(3) 0.1919(5) 0.0560(13) Uani 0.423(8) -16
H H4A 0.32816 0.58511 0.20578 0.0669 Uiso 0.577(8) -16
H H5A 0.33594 0.98300 0.18091 0.0669 Uiso 0.577(8) -16
H H1 0.02185 0.15928 0.05042 0.0521 Uiso 1.000 -16
H H1A 0.47233 1.06954 0.16718 0.0669 Uiso 0.577(8) -16
H H2 0.04367 0.56882 0.13204 0.0550 Uiso 1.000 -16
H H2A 0.54884 0.72513 0.18357 0.0669 Uiso 0.577(8) -16
H H3A 0.45974 0.42573 0.20742 0.0669 Uiso 0.577(8) -16
H H13 0.08132 0.64863 0.03547 0.0515 Uiso 1.000 -16
H H15 0.15824 0.09371 0.10714 0.0580 Uiso 1.000 -16
H H16 0.28166 0.21539 0.10445 0.0592 Uiso 1.000 -16
H H19 -0.13599 0.46521 0.17341 0.0545 Uiso 1.000 -16
H H22 -0.03344 1.13779 0.22190 0.0583 Uiso 1.000 -16
H H23 0.02874 0.91081 0.16568 0.0520 Uiso 1.000 -16
H H26 -0.22644 0.29051 0.11305 0.0557 Uiso 1.000 -16
H H28 -0.38572 -0.17327 0.09215 0.0702 Uiso 1.000 -16
H H29 -0.30206 -0.39563 0.05188 0.0696 Uiso 1.000 -16
H H30 -0.18143 -0.27413 0.03961 0.0571 Uiso 1.000 -16
H H6 0.40302 0.29859 0.07720 0.0589 Uiso 1.000 -16
H H7 0.51433 0.53234 0.05996 0.0712 Uiso 1.000 -16
H H8 0.46676 0.90291 0.03603 0.0669 Uiso 1.000 -16
H H9 0.32692 0.90767 0.04028 0.0571 Uiso 1.000 -16
H H12 0.20465 0.76922 0.03406 0.0514 Uiso 1.000 -16
H H1B 0.39481 1.08645 0.17296 0.0669 Uiso 0.423(8) -16
H H2B 0.52408 0.93006 0.17711 0.0669 Uiso 0.423(8) -16
H H3B 0.51523 0.53839 0.19974 0.0669 Uiso 0.423(8) -16
H H4B 0.38048 0.45272 0.20958 0.0669 Uiso 0.423(8) -16
H H5B 0.30605 0.79144 0.19303 0.0669 Uiso 0.423(8) -16

loop_
_atom_type_symbol
_atom_type_description
_atom_type_scat_dispersion_real
_atom_type_scat_dispersion_imag
_atom_type_scat_source
C C 0.0033 0.0016 'International Tables Vol C Tables 4.2.6.8 and 6.1.1.4'
H H 0.0000 0.0000 'International Tables Vol C Tables 4.2.6.8 and 6.1.1.4'
N N 0.0061 0.0033 'International Tables Vol C Tables 4.2.6.8 and 6.1.1.4'
O O 0.0106 0.0060 'International Tables Vol C Tables 4.2.6.8 and 6.1.1.4'
Cl Cl 0.1484 0.1585 'International Tables Vol C Tables 4.2.6.8 and 6.1.1.4'
Fe Fe 0.3463 0.8444 'International Tables Vol C Tables 4.2.6.8 and 6.1.1.4'

loop_
_geom_angle_atom_site_label_1
_geom_angle_atom_site_label_2
_geom_angle_atom_site_label_3
_geom_angle
_geom_angle_publ_flag
C1A Fe1 C2A 41.1(4) no
C1A Fe1 C3A 69.2(3) no
C1A Fe1 C4A 69.4(4) no
C1A Fe1 C5A 41.2(4) no
C1A Fe1 C6 164.8(4) no
C1A Fe1 C7 126.4(4) no
C1A Fe1 C8 107.7(3) no
C1A Fe1 C9 118.8(3) no
C1A Fe1 C10 152.7(3) no
C2A Fe1 C3A 40.9(4) no
C2A Fe1 C4A 69.2(3) no
C2A Fe1 C5A 69.3(4) no
C2A Fe1 C6 126.5(4) no
C2A Fe1 C7 105.4(3) no
C2A Fe1 C8 116.5(3) no
C2A Fe1 C9 151.0(3) no
C2A Fe1 C10 165.7(4) no
C3A Fe1 C4A 41.1(4) no
C3A Fe1 C5A 69.3(4) no
C3A Fe1 C6 106.9(3) no
C3A Fe1 C7 115.9(3) no
C3A Fe1 C8 149.5(4) no
C3A Fe1 C9 167.8(4) no
C3A Fe1 C10 128.5(3) no
C4A Fe1 C5A 41.2(4) no
C4A Fe1 C6 118.0(3) no
C4A Fe1 C7 150.6(4) no
C4A Fe1 C8 168.4(3) no
C4A Fe1 C9 130.5(3) no
C4A Fe1 C10 108.9(3) no
C5A Fe1 C6 152.6(3) no
C5A Fe1 C7 165.9(3) no
C5A Fe1 C8 129.3(3) no
C5A Fe1 C9 109.9(3) no
C5A Fe1 C10 119.2(3) no
C6 Fe1 C7 40.9(2) no
C6 Fe1 C8 67.9(2) no
C6 Fe1 C9 67.9(2) no
C6 Fe1 C10 40.91(19) no
C1B Fe1 C6 171.5(5) no
C2B Fe1 C6 147.0(5) no
C3B Fe1 C6 115.4(4) no
C4B Fe1 C6 109.5(4) no
C5B Fe1 C6 132.9(5) no
C7 Fe1 C8 40.2(2) no
C7 Fe1 C9 68.0(2) no
C7 Fe1 C10 68.94(19) no
C1B Fe1 C7 147.4(4) no
C2B Fe1 C7 116.5(4) no
C3B Fe1 C7 110.4(4) no
C4B Fe1 C7 133.6(4) no
C5B Fe1 C7 172.2(5) no
C8 Fe1 C9 40.3(2) no
C8 Fe1 C10 68.30(19) no
C1B Fe1 C8 117.3(4) no
C2B Fe1 C8 111.6(4) no
C3B Fe1 C8 134.5(4) no
C4B Fe1 C8 172.9(5) no
C5B Fe1 C8 147.0(5) no
C9 Fe1 C10 40.53(19) no
C1B Fe1 C9 111.0(4) no
C2B Fe1 C9 134.3(5) no
C3B Fe1 C9 173.4(4) no
C4B Fe1 C9 145.8(5) no
C5B Fe1 C9 115.9(4) no
C1B Fe1 C10 132.9(4) no
C2B Fe1 C10 172.0(5) no
C3B Fe1 C10 145.6(4) no
C4B Fe1 C10 114.4(4) no
C5B Fe1 C10 109.1(4) no
C1B Fe1 C2B 39.5(6) no
C1B Fe1 C3B 66.6(5) no
C1B Fe1 C4B 66.3(5) no
C1B Fe1 C5B 39.2(6) no
C2B Fe1 C3B 40.0(6) no
C2B Fe1 C4B 66.7(6) no
C2B Fe1 C5B 66.3(5) no
C3B Fe1 C4B 39.8(6) no
C3B Fe1 C5B 66.6(5) no
C4B Fe1 C5B 39.5(6) no
C14 N1 C17 125.9(4) no
C17 N2 C18 130.5(4) no
C17 N3 C24 119.9(4) no
C14 N1 H1 117.00 no
C17 N1 H1 117.00 no
C17 N2 H2 115.00 no
C18 N2 H2 115.00 no
Fe1 C1A C2A 69.8(5) no
Fe1 C1A C5A 69.1(5) no
C2A C1A C5A 108.0(9) no
Fe1 C1B C5B 70.4(8) no
C2B C1B C5B 108.1(13) no
Fe1 C1B C2B 69.4(8) no
Fe1 C2A C3A 69.5(5) no
C1A C2A C3A 108.0(9) no
Fe1 C2A C1A 69.1(5) no
C1B C2B C3B 107.9(12) no
Fe1 C2B C1B 71.1(7) no
Fe1 C2B C3B 69.5(8) no
Fe1 C3A C4A 69.1(5) no
C2A C3A C4A 108.0(9) no
Fe1 C3A C2A 69.6(4) no
Fe1 C3B C4B 70.5(7) no
Fe1 C3B C2B 70.5(7) no
C2B C3B C4B 107.8(12) no
C3A C4A C5A 108.0(8) no
Fe1 C4A C3A 69.8(4) no
Fe1 C4A C5A 69.2(5) no
Fe1 C4B C5B 71.2(7) no
Fe1 C4B C3B 69.7(7) no
C3B C4B C5B 108.2(12) no
Fe1 C5A C1A 69.6(5) no
C1A C5A C4A 108.0(9) no
Fe1 C5A C4A 69.6(5) no
C1B C5B C4B 107.9(12) no
Fe1 C5B C4B 69.3(8) no
Fe1 C5B C1B 70.3(7) no
Fe1 C6 C7 69.1(3) no
C7 C6 C10 108.2(4) no
Fe1 C6 C10 70.0(3) no
Fe1 C7 C8 70.5(3) no
Fe1 C7 C6 70.1(3) no
C6 C7 C8 108.0(5) no
Fe1 C8 C9 70.4(3) no
Fe1 C8 C7 69.4(3) no
C7 C8 C9 108.8(5) no
Fe1 C9 C10 69.6(3) no
C8 C9 C10 108.4(4) no
Fe1 C9 C8 69.3(3) no
Fe1 C10 C11 128.5(3) no
C9 C10 C11 126.9(4) no
C6 C10 C9 106.6(4) no
C6 C10 C11 126.4(4) no
Fe1 C10 C9 69.8(3) no
Fe1 C10 C6 69.1(3) no
C10 C11 C12 120.5(4) no
C10 C11 C16 121.5(4) no
C12 C11 C16 117.9(4) no
C11 C12 C13 121.7(4) no
C12 C13 C14 119.2(4) no
N1 C14 C13 120.9(3) no
N1 C14 C15 118.6(4) no
C13 C14 C15 120.5(4) no
C14 C15 C16 119.4(4) no
C11 C16 C15 121.2(4) no
N1 C17 N3 125.6(4) no
N1 C17 N2 115.6(4) no
N2 C17 N3 118.8(4) no
N2 C18 C19 124.7(4) no
N2 C18 C23 115.7(4) no
C19 C18 C23 119.5(4) no
C18 C19 C20 119.3(4) no
Cl1 C20 C21 120.5(4) no
Cl1 C20 C19 118.1(4) no
C19 C20 C21 121.4(5) no
Cl2 C21 C20 121.2(4) no
Cl2 C21 C22 120.0(4) no
C20 C21 C22 118.8(5) no
C21 C22 C23 121.1(5) no
C18 C23 C22 119.9(5) no
N3 C24 C25 113.0(4) no
O1 C24 C25 119.4(4) no
O1 C24 N3 127.6(5) no
C24 C25 C30 119.8(4) no
C26 C25 C30 119.3(4) no
C24 C25 C26 120.9(4) no
C25 C26 C27 119.8(4) no
Cl3 C27 C26 119.3(4) no
Cl3 C27 C28 120.4(4) no
C26 C27 C28 120.3(5) no
C27 C28 C29 120.0(5) no
C28 C29 C30 120.2(5) no
C25 C30 C29 120.4(4) no
Fe1 C1A H1A 127.00 no
C2A C1A H1A 126.00 no
C5A C1A H1A 126.00 no
Fe1 C1B H1B 126.00 no
C2B C1B H1B 126.00 no
C5B C1B H1B 126.00 no
C3A C2A H2A 126.00 no
Fe1 C2A H2A 127.00 no
C1A C2A H2A 126.00 no
C1B C2B H2B 126.00 no
Fe1 C2B H2B 125.00 no
C3B C2B H2B 126.00 no
C4A C3A H3A 126.00 no
Fe1 C3A H3A 127.00 no
C2A C3A H3A 126.00 no
C2B C3B H3B 126.00 no
Fe1 C3B H3B 124.00 no
C4B C3B H3B 126.00 no
Fe1 C4A H4A 127.00 no
C5A C4A H4A 126.00 no
C3A C4A H4A 126.00 no
C3B C4B H4B 126.00 no
C5B C4B H4B 126.00 no
Fe1 C4B H4B 125.00 no
Fe1 C5A H5A 126.00 no
C4A C5A H5A 126.00 no
C1A C5A H5A 126.00 no
C1B C5B H5B 126.00 no
C4B C5B H5B 126.00 no
Fe1 C5B H5B 126.00 no
Fe1 C6 H6 127.00 no
C7 C6 H6 126.00 no
C10 C6 H6 126.00 no
C8 C7 H7 126.00 no
Fe1 C7 H7 125.00 no
C6 C7 H7 126.00 no
C9 C8 H8 126.00 no
Fe1 C8 H8 126.00 no
C7 C8 H8 126.00 no
Fe1 C9 H9 127.00 no
C8 C9 H9 126.00 no
C10 C9 H9 126.00 no
C11 C12 H12 119.00 no
C13 C12 H12 119.00 no
C14 C13 H13 120.00 no
C12 C13 H13 120.00 no
C16 C15 H15 120.00 no
C14 C15 H15 120.00 no
C11 C16 H16 119.00 no
C15 C16 H16 119.00 no
C18 C19 H19 120.00 no
C20 C19 H19 120.00 no
C21 C22 H22 120.00 no
C23 C22 H22 119.00 no
C18 C23 H23 120.00 no
C22 C23 H23 120.00 no
C25 C26 H26 120.00 no
C27 C26 H26 120.00 no
C27 C28 H28 120.00 no
C29 C28 H28 120.00 no
C28 C29 H29 120.00 no
C30 C29 H29 120.00 no
C25 C30 H30 120.00 no
C29 C30 H30 120.00 no

loop_
_geom_bond_atom_site_label_1
_geom_bond_atom_site_label_2
_geom_bond_distance
_geom_bond_publ_flag
Fe1 C1A 2.029(9) no
Fe1 C2A 2.038(8) no
Fe1 C3A 2.037(8) no
Fe1 C4A 2.028(8) no
Fe1 C5A 2.022(9) no
Fe1 C6 2.022(5) no
Fe1 C7 2.009(5) no
Fe1 C8 2.023(5) no
Fe1 C9 2.037(5) no
Fe1 C10 2.034(4) no
Fe1 C1B 2.049(12) no
Fe1 C2B 2.028(14) no
Fe1 C3B 2.015(13) no
Fe1 C4B 2.026(12) no
Fe1 C5B 2.050(13) no
Cl1 C20 1.729(5) no
Cl2 C21 1.724(5) no
Cl3 C27 1.723(6) no
O1 C24 1.234(6) no
N1 C14 1.432(5) no
N1 C17 1.342(6) no
N2 C17 1.356(6) no
N2 C18 1.408(6) no
N3 C17 1.318(6) no
N3 C24 1.363(6) no
N1 H1 0.8600 no
N2 H2 0.8600 no
C1A C2A 1.428(15) no
C1A C5A 1.426(16) no
C1B C5B 1.38(2) no
C1B C2B 1.38(2) no
C2A C3A 1.425(15) no
C2B C3B 1.38(2) no
C3A C4A 1.427(15) no
C3B C4B 1.38(2) no
C4A C5A 1.426(15) no
C4B C5B 1.38(2) no
C6 C7 1.407(8) no
C6 C10 1.417(6) no
C7 C8 1.384(8) no
C8 C9 1.398(8) no
C9 C10 1.410(7) no
C10 C11 1.479(5) no
C11 C12 1.373(6) no
C11 C16 1.382(7) no
C12 C13 1.383(6) no
C13 C14 1.372(6) no
C14 C15 1.372(6) no
C15 C16 1.386(7) no
C18 C19 1.379(6) no
C18 C23 1.391(6) no
C19 C20 1.369(7) no
C20 C21 1.381(7) no
C21 C22 1.363(7) no
C22 C23 1.367(7) no
C24 C25 1.499(6) no
C25 C26 1.379(6) no
C25 C30 1.382(6) no
C26 C27 1.383(7) no
C27 C28 1.376(8) no
C28 C29 1.363(7) no
C29 C30 1.377(7) no
C1A H1A 0.9300 no
C1B H1B 0.9300 no
C2A H2A 0.9300 no
C2B H2B 0.9300 no
C3A H3A 0.9300 no
C3B H3B 0.9300 no
C4A H4A 0.9300 no
C4B H4B 0.9300 no
C5A H5A 0.9300 no
C5B H5B 0.9300 no
C6 H6 0.9300 no
C7 H7 0.9300 no
C8 H8 0.9300 no
C9 H9 0.9300 no
C12 H12 0.9300 no
C13 H13 0.9300 no
C15 H15 0.9300 no
C16 H16 0.9300 no
C19 H19 0.9300 no
C22 H22 0.9300 no
C23 H23 0.9300 no
C26 H26 0.9300 no
C28 H28 0.9300 no
C29 H29 0.9300 no
C30 H30 0.9300 no

loop_
_geom_hbond_atom_site_label_D
_geom_hbond_atom_site_label_H
_geom_hbond_atom_site_label_A
_geom_hbond_site_symmetry_A
_geom_hbond_distance_DH
_geom_hbond_distance_HA
_geom_hbond_distance_DA
_geom_hbond_angle_DHA
_geom_hbond_publ_flag
N1 H1 O1 . 0.86 1.97 2.616(4) 131 yes
N1 H1 O1 3_555 0.86 2.55 3.193(5) 132 yes

loop_
_geom_torsion_atom_site_label_1
_geom_torsion_atom_site_label_2
_geom_torsion_atom_site_label_3
_geom_torsion_atom_site_label_4
_geom_torsion
_geom_torsion_publ_flag
C2A Fe1 C1A C5A -119.5(7) no
C3A Fe1 C1A C2A 37.5(6) no
C3A Fe1 C1A C5A -82.0(6) no
C4A Fe1 C1A C2A 81.6(5) no
C4A Fe1 C1A C5A -37.9(5) no
C5A Fe1 C1A C2A 119.5(7) no
C7 Fe1 C1A C2A -69.9(6) no
C7 Fe1 C1A C5A 170.6(5) no
C8 Fe1 C1A C2A -110.3(5) no
C8 Fe1 C1A C5A 130.3(5) no
C9 Fe1 C1A C2A -152.7(4) no
C9 Fe1 C1A C5A 87.9(5) no
C10 Fe1 C1A C2A 173.0(5) no
C10 Fe1 C1A C5A 53.5(8) no
C1A Fe1 C2A C3A 119.8(8) no
C3A Fe1 C2A C1A -119.8(8) no
C4A Fe1 C2A C1A -82.1(6) no
C4A Fe1 C2A C3A 37.6(6) no
C5A Fe1 C2A C1A -37.9(6) no
C5A Fe1 C2A C3A 81.9(6) no
C6 Fe1 C2A C1A 167.9(5) no
C6 Fe1 C2A C3A -72.4(6) no
C7 Fe1 C2A C1A 128.4(5) no
C7 Fe1 C2A C3A -111.9(6) no
C8 Fe1 C2A C1A 86.8(6) no
C8 Fe1 C2A C3A -153.4(5) no
C9 Fe1 C2A C1A 56.1(8) no
C9 Fe1 C2A C3A 175.9(6) no
C1A Fe1 C3A C2A -37.6(6) no
C1A Fe1 C3A C4A 82.1(6) no
C2A Fe1 C3A C4A 119.7(8) no
C4A Fe1 C3A C2A -119.7(8) no
C5A Fe1 C3A C2A -81.9(6) no
C5A Fe1 C3A C4A 37.9(6) no
C6 Fe1 C3A C2A 126.8(5) no
C6 Fe1 C3A C4A -113.5(5) no
C7 Fe1 C3A C2A 83.8(6) no
C7 Fe1 C3A C4A -156.5(5) no
C8 Fe1 C3A C2A 52.0(8) no
C8 Fe1 C3A C4A 171.7(6) no
C10 Fe1 C3A C2A 166.6(5) no
C10 Fe1 C3A C4A -73.6(6) no
C1A Fe1 C4A C3A -81.6(6) no
C1A Fe1 C4A C5A 37.9(6) no
C2A Fe1 C4A C3A -37.5(6) no
C2A Fe1 C4A C5A 82.0(6) no
C3A Fe1 C4A C5A 119.5(8) no
C5A Fe1 C4A C3A -119.5(8) no
C6 Fe1 C4A C3A 83.7(6) no
C6 Fe1 C4A C5A -156.8(5) no
C7 Fe1 C4A C3A 47.0(9) no
C7 Fe1 C4A C5A 166.5(6) no
C9 Fe1 C4A C3A 167.6(5) no
C9 Fe1 C4A C5A -72.9(6) no
C10 Fe1 C4A C3A 127.5(5) no
C10 Fe1 C4A C5A -113.1(5) no
C1A Fe1 C5A C4A -119.3(7) no
C2A Fe1 C5A C1A 37.7(5) no
C2A Fe1 C5A C4A -81.6(6) no
C3A Fe1 C5A C1A 81.6(6) no
C3A Fe1 C5A C4A -37.7(6) no
C4A Fe1 C5A C1A 119.3(7) no
C6 Fe1 C5A C1A 168.4(5) no
C6 Fe1 C5A C4A 49.1(9) no
C8 Fe1 C5A C1A -70.1(6) no
C8 Fe1 C5A C4A 170.6(4) no
C9 Fe1 C5A C1A -111.3(5) no
C9 Fe1 C5A C4A 129.3(5) no
C10 Fe1 C5A C1A -155.0(4) no
C10 Fe1 C5A C4A 85.7(5) no
C2A Fe1 C6 C7 -69.6(5) no
C2A Fe1 C6 C10 170.7(4) no
C3A Fe1 C6 C7 -110.3(5) no
C3A Fe1 C6 C10 130.0(4) no
C4A Fe1 C6 C7 -153.3(4) no
C4A Fe1 C6 C10 87.0(4) no
C5A Fe1 C6 C7 172.3(6) no
C5A Fe1 C6 C10 52.6(7) no
C7 Fe1 C6 C10 -119.7(4) no
C8 Fe1 C6 C7 37.8(3) no
C8 Fe1 C6 C10 -82.0(3) no
C9 Fe1 C6 C7 81.4(3) no
C9 Fe1 C6 C10 -38.3(3) no
C10 Fe1 C6 C7 119.7(4) no
C1A Fe1 C7 C6 168.4(4) no
C1A Fe1 C7 C8 -73.1(5) no
C2A Fe1 C7 C6 128.6(4) no
C2A Fe1 C7 C8 -113.0(4) no
C3A Fe1 C7 C6 86.1(4) no
C3A Fe1 C7 C8 -155.5(4) no
C4A Fe1 C7 C6 53.8(7) no
C4A Fe1 C7 C8 172.2(6) no
C6 Fe1 C7 C8 118.5(4) no
C8 Fe1 C7 C6 -118.5(4) no
C9 Fe1 C7 C6 -81.3(3) no
C9 Fe1 C7 C8 37.2(3) no
C10 Fe1 C7 C6 -37.6(3) no
C10 Fe1 C7 C8 80.9(3) no
C1A Fe1 C8 C7 126.1(4) no
C1A Fe1 C8 C9 -114.0(4) no
C2A Fe1 C8 C7 82.6(5) no
C2A Fe1 C8 C9 -157.5(4) no
C3A Fe1 C8 C7 47.4(7) no
C3A Fe1 C8 C9 167.3(6) no
C5A Fe1 C8 C7 166.7(5) no
C5A Fe1 C8 C9 -73.4(5) no
C6 Fe1 C8 C7 -38.4(3) no
C6 Fe1 C8 C9 81.5(3) no
C7 Fe1 C8 C9 119.9(4) no
C9 Fe1 C8 C7 -119.9(4) no
C10 Fe1 C8 C7 -82.7(3) no
C10 Fe1 C8 C9 37.3(3) no
C1A Fe1 C9 C8 83.5(5) no
C1A Fe1 C9 C10 -156.5(4) no
C2A Fe1 C9 C8 45.0(7) no
C2A Fe1 C9 C10 165.0(6) no
C4A Fe1 C9 C8 170.1(5) no
C4A Fe1 C9 C10 -69.9(5) no
C5A Fe1 C9 C8 128.0(4) no
C5A Fe1 C9 C10 -112.0(4) no
C6 Fe1 C9 C8 -81.3(3) no
C6 Fe1 C9 C10 38.7(3) no
C7 Fe1 C9 C8 -37.1(3) no
C7 Fe1 C9 C10 82.9(3) no
C8 Fe1 C9 C10 120.0(4) no
C10 Fe1 C9 C8 -120.0(4) no
C1A Fe1 C10 C6 167.4(6) no
C1A Fe1 C10 C9 49.6(7) no
C1A Fe1 C10 C11 -72.2(8) no
C3A Fe1 C10 C6 -69.4(5) no
C3A Fe1 C10 C9 172.8(5) no
C3A Fe1 C10 C11 51.0(6) no
C4A Fe1 C10 C6 -111.2(4) no
C4A Fe1 C10 C9 131.0(4) no
C4A Fe1 C10 C11 9.2(5) no
C5A Fe1 C10 C6 -155.2(4) no
C5A Fe1 C10 C9 87.0(4) no
C5A Fe1 C10 C11 -34.8(5) no
C6 Fe1 C10 C9 -117.8(4) no
C6 Fe1 C10 C11 120.5(5) no
C7 Fe1 C10 C6 37.5(3) no
C7 Fe1 C10 C9 -80.3(3) no
C7 Fe1 C10 C11 158.0(4) no
C8 Fe1 C10 C6 80.8(3) no
C8 Fe1 C10 C9 -37.0(3) no
C8 Fe1 C10 C11 -158.8(4) no
C9 Fe1 C10 C6 117.8(4) no
C9 Fe1 C10 C11 -121.7(5) no
C17 N1 C14 C13 -63.4(6) no
C17 N1 C14 C15 118.1(5) no
C14 N1 C17 N2 -3.9(6) no
C14 N1 C17 N3 179.8(4) no
C18 N2 C17 N1 177.8(4) no
C18 N2 C17 N3 -5.7(7) no
C17 N2 C18 C19 22.5(7) no
C17 N2 C18 C23 -160.5(4) no
C24 N3 C17 N1 2.7(7) no
C24 N3 C17 N2 -173.5(4) no
C17 N3 C24 O1 -4.5(7) no
C17 N3 C24 C25 174.9(4) no
Fe1 C1A C2A C3A -58.8(5) no
C5A C1A C2A Fe1 58.8(5) no
C5A C1A C2A C3A 0.0(8) no
Fe1 C1A C5A C4A 59.2(5) no
C2A C1A C5A Fe1 -59.2(5) no
C2A C1A C5A C4A 0.0(8) no
Fe1 C2A C3A C4A -58.6(5) no
C1A C2A C3A Fe1 58.5(5) no
C1A C2A C3A C4A 0.0(8) no
Fe1 C3A C4A C5A -58.8(5) no
C2A C3A C4A Fe1 58.9(5) no
C2A C3A C4A C5A 0.0(8) no
Fe1 C4A C5A C1A -59.2(5) no
C3A C4A C5A Fe1 59.2(5) no
C3A C4A C5A C1A 0.0(8) no
Fe1 C6 C7 C8 -60.6(4) no
C10 C6 C7 Fe1 59.3(3) no
C10 C6 C7 C8 -1.3(6) no
Fe1 C6 C10 C9 60.1(3) no
Fe1 C6 C10 C11 -123.1(5) no
C7 C6 C10 Fe1 -58.7(3) no
C7 C6 C10 C9 1.4(5) no
C7 C6 C10 C11 178.2(4) no
Fe1 C7 C8 C9 -59.6(3) no
C6 C7 C8 Fe1 60.3(3) no
C6 C7 C8 C9 0.8(6) no
Fe1 C8 C9 C10 -58.8(3) no
C7 C8 C9 Fe1 58.9(3) no
C7 C8 C9 C10 0.1(6) no
Fe1 C9 C10 C6 -59.6(3) no
Fe1 C9 C10 C11 123.6(5) no
C8 C9 C10 Fe1 58.6(3) no
C8 C9 C10 C6 -0.9(5) no
C8 C9 C10 C11 -177.7(4) no
Fe1 C10 C11 C12 104.8(5) no
Fe1 C10 C11 C16 -78.4(5) no
C6 C10 C11 C12 -164.1(5) no
C6 C10 C11 C16 12.7(7) no
C9 C10 C11 C12 12.1(7) no
C9 C10 C11 C16 -171.1(5) no
C10 C11 C12 C13 175.2(4) no
C16 C11 C12 C13 -1.7(7) no
C10 C11 C16 C15 -175.6(4) no
C12 C11 C16 C15 1.3(7) no
C11 C12 C13 C14 0.5(7) no
C12 C13 C14 N1 -177.3(4) no
C12 C13 C14 C15 1.3(7) no
N1 C14 C15 C16 176.9(4) no
C13 C14 C15 C16 -1.7(7) no
C14 C15 C16 C11 0.4(7) no
N2 C18 C19 C20 177.6(4) no
C23 C18 C19 C20 0.7(7) no
N2 C18 C23 C22 -177.4(4) no
C19 C18 C23 C22 -0.2(7) no
C18 C19 C20 Cl1 177.5(4) no
C18 C19 C20 C21 -1.5(7) no
Cl1 C20 C21 Cl2 1.1(6) no
Cl1 C20 C21 C22 -177.3(4) no
C19 C20 C21 Cl2 -179.9(4) no
C19 C20 C21 C22 1.7(7) no
Cl2 C21 C22 C23 -179.6(4) no
C20 C21 C22 C23 -1.2(7) no
C21 C22 C23 C18 0.4(7) no
O1 C24 C25 C26 -169.5(4) no
O1 C24 C25 C30 10.1(6) no
N3 C24 C25 C26 11.1(6) no
N3 C24 C25 C30 -169.3(4) no
C24 C25 C26 C27 180.0(4) no
C30 C25 C26 C27 0.4(7) no
C24 C25 C30 C29 179.7(4) no
C26 C25 C30 C29 -0.7(7) no
C25 C26 C27 Cl3 -179.5(4) no
C25 C26 C27 C28 -0.5(7) no
Cl3 C27 C28 C29 180.0(4) no
C26 C27 C28 C29 1.0(7) no
C27 C28 C29 C30 -1.3(7) no
C28 C29 C30 C25 1.2(7) no
